data_7114777
loop_
_publ_author_name
'Brandys, Marie-Claude'
'Puddephatt, Richard J.'

_publ_section_title
;
 Ring, polymer and network structures in silver(i) complexes with
 dipyridyl and diphosphine ligands
;
_journal_issue 16
_journal_name_full 'Chemical Communications'
_journal_page_first 1508
_journal_paper_doi 10.1039/b104857k
_journal_year 2001
_chemical_formula_sum 'C87 H69 Ag4 F12 N4 O9 P4'
_chemical_formula_weight 2097.82
_chemical_name_systematic
; 
? 
;
_space_group_IT_number 2
_symmetry_space_group_name_Hall '-P 1'
_symmetry_space_group_name_H-M 'P -1'
_atom_sites_solution_hydrogens geom
_atom_sites_solution_primary direct
_atom_sites_solution_secondary difmap
_audit_creation_method SHELXL-97
_cell_angle_alpha 99.0080(10)
_cell_angle_beta 95.106(2)
_cell_angle_gamma 96.283(2)
_cell_formula_units_Z 1
_cell_length_a 10.4879(2)
_cell_length_b 15.2385(5)
_cell_length_c 19.7575(5)
_cell_measurement_temperature 296(2)
_cell_volume 3081.80(14)
_computing_structure_refinement 'SHELXL-97 (Sheldrick, 1997)'
_computing_structure_solution 'SHELXS-97 (Sheldrick, 1990)'
_diffrn_ambient_temperature 296(2)
_diffrn_measured_fraction_theta_full 0.958
_diffrn_measured_fraction_theta_max 0.958
_diffrn_radiation_monochromator graphite
_diffrn_radiation_source 'fine-focus sealed tube'
_diffrn_radiation_type MoK\a
_diffrn_radiation_wavelength 0.71073
_diffrn_reflns_av_R_equivalents 0.0260
_diffrn_reflns_av_sigmaI/netI 0.0437
_diffrn_reflns_limit_h_max 13
_diffrn_reflns_limit_h_min -13
_diffrn_reflns_limit_k_max 19
_diffrn_reflns_limit_k_min -19
_diffrn_reflns_limit_l_max 25
_diffrn_reflns_limit_l_min -22
_diffrn_reflns_number 21543
_diffrn_reflns_theta_full 27.59
_diffrn_reflns_theta_max 27.59
_diffrn_reflns_theta_min 2.56
_exptl_absorpt_coefficient_mu 0.737
_exptl_absorpt_correction_T_max 0.7095
_exptl_absorpt_correction_T_min 0.6079
_exptl_crystal_density_diffrn 1.130
_exptl_crystal_density_method 'not measured'
_exptl_crystal_F_000 1047
_exptl_crystal_size_max 0.75
_exptl_crystal_size_mid 0.63
_exptl_crystal_size_min 0.50
_refine_diff_density_max 1.270
_refine_diff_density_min -0.924
_refine_diff_density_rms 0.146
_refine_ls_extinction_method none
_refine_ls_goodness_of_fit_ref 1.206
_refine_ls_hydrogen_treatment mixed
_refine_ls_matrix_type full
_refine_ls_number_parameters 565
_refine_ls_number_reflns 13691
_refine_ls_number_restraints 46
_refine_ls_restrained_S_all 1.207
_refine_ls_R_factor_all 0.1236
_refine_ls_R_factor_gt 0.0836
_refine_ls_shift/su_max 0.195
_refine_ls_shift/su_mean 0.022
_refine_ls_structure_factor_coef Fsqd
_refine_ls_weighting_details 'calc w=1/[\s^2^(Fo^2^)+(0.2000P)^2^+0.0000P] where P=(Fo^2^+2Fc^2^)/3'
_refine_ls_weighting_scheme calc
_refine_ls_wR_factor_gt 0.2891
_refine_ls_wR_factor_ref 0.3344
_reflns_number_gt 8153
_reflns_number_total 13691
_reflns_threshold_expression >2sigma(I)
_cod_data_source_file b104857k.txt
_cod_data_source_block 00118i
_cod_original_cell_volume 3081.79(14)
_cod_database_code 7114777

loop_
_symmetry_equiv_pos_as_xyz
'x, y, z'
'-x, -y, -z'

loop_
_atom_site_label
_atom_site_type_symbol
_atom_site_fract_x
_atom_site_fract_y
_atom_site_fract_z
_atom_site_U_iso_or_equiv
_atom_site_adp_type
_atom_site_occupancy
_atom_site_symmetry_multiplicity
_atom_site_calc_flag
_atom_site_refinement_flags
_atom_site_disorder_assembly
_atom_site_disorder_group
Ag1 Ag 0.64505(5) 0.17356(4) 0.16720(3) 0.0859(2) Uani 1 1 d . A .
Ag2 Ag 0.69119(5) 0.35640(4) 0.25969(3) 0.0896(3) Uani 1 1 d . A .
P1 P 0.46253(12) 0.13447(9) 0.22310(6) 0.0553(3) Uani 1 1 d . . .
P2 P 0.50735(13) 0.31786(9) 0.31523(7) 0.0562(3) Uani 1 1 d . . .
C1 C 0.3904(5) 0.2301(3) 0.2620(2) 0.0542(10) Uani 1 1 d . . .
H1A H 0.3260 0.2099 0.2904 0.065 Uiso 1 1 calc R . .
H1B H 0.3466 0.2556 0.2258 0.065 Uiso 1 1 calc R . .
C1A C 0.4934(4) 0.0701(3) 0.29122(19) 0.0646(12) Uani 1 1 d G . .
C1B C 0.6185(3) 0.0517(3) 0.3069(3) 0.096(2) Uani 1 1 d G . .
H1BA H 0.6834 0.0693 0.2808 0.115 Uiso 1 1 calc R . .
C1C C 0.6467(5) 0.0071(4) 0.3615(3) 0.131(4) Uani 1 1 d G . .
H1CA H 0.7304 -0.0052 0.3720 0.158 Uiso 1 1 calc R . .
C1D C 0.5498(7) -0.0192(4) 0.4005(3) 0.127(3) Uani 1 1 d G . .
H1DA H 0.5686 -0.0490 0.4370 0.152 Uiso 1 1 calc R . .
C1E C 0.4247(6) -0.0007(4) 0.3848(3) 0.123(3) Uani 1 1 d G . .
H1EA H 0.3598 -0.0183 0.4108 0.147 Uiso 1 1 calc R . .
C1F C 0.3965(4) 0.0439(3) 0.3302(3) 0.096(2) Uani 1 1 d G . .
H1FA H 0.3128 0.0562 0.3197 0.115 Uiso 1 1 calc R . .
C1G C 0.3277(3) 0.0642(2) 0.1696(2) 0.0642(12) Uani 1 1 d G . .
C1H C 0.3356(4) -0.0270(3) 0.1530(3) 0.104(2) Uani 1 1 d G . .
H1HA H 0.4062 -0.0511 0.1712 0.125 Uiso 1 1 calc R . .
C1I C 0.2380(6) -0.0823(2) 0.1091(4) 0.122(3) Uani 1 1 d G . .
H1IA H 0.2433 -0.1433 0.0980 0.146 Uiso 1 1 calc R . .
C1J C 0.1325(5) -0.0463(4) 0.0819(4) 0.134(4) Uani 1 1 d G . .
H1JA H 0.0672 -0.0833 0.0526 0.160 Uiso 1 1 calc R . .
C1K C 0.1246(5) 0.0449(4) 0.0985(4) 0.160(6) Uani 1 1 d G . .
H1KA H 0.0541 0.0689 0.0803 0.192 Uiso 1 1 calc R . .
C1L C 0.2223(5) 0.1001(3) 0.1424(3) 0.122(3) Uani 1 1 d G . .
H1LA H 0.2170 0.1611 0.1535 0.146 Uiso 1 1 calc R . .
C2A C 0.4114(4) 0.4078(3) 0.3407(2) 0.0672(13) Uani 1 1 d G . .
C2B C 0.4547(5) 0.4680(3) 0.4009(2) 0.115(3) Uani 1 1 d G . .
H2BA H 0.5286 0.4603 0.4279 0.138 Uiso 1 1 calc R . .
C2C C 0.3875(6) 0.5398(3) 0.4208(3) 0.131(4) Uani 1 1 d G . .
H2CA H 0.4164 0.5801 0.4611 0.157 Uiso 1 1 calc R . .
C2D C 0.2770(6) 0.5514(4) 0.3806(4) 0.133(4) Uani 1 1 d G . .
H2DA H 0.2320 0.5995 0.3939 0.159 Uiso 1 1 calc R . .
C2E C 0.2337(6) 0.4912(4) 0.3204(4) 0.169(6) Uani 1 1 d G . .
H2EA H 0.1598 0.4990 0.2934 0.203 Uiso 1 1 calc R . .
C2F C 0.3009(6) 0.4194(4) 0.3005(3) 0.141(5) Uani 1 1 d G . .
H2FA H 0.2720 0.3792 0.2602 0.169 Uiso 1 1 calc R . .
C2G C 0.5418(3) 0.2782(3) 0.39631(16) 0.0627(12) Uani 1 1 d G . .
C2H C 0.6693(3) 0.2715(3) 0.4187(2) 0.0826(17) Uani 1 1 d G . .
H2HA H 0.7347 0.2873 0.3924 0.099 Uiso 1 1 calc R . .
C2I C 0.6989(4) 0.2411(4) 0.4803(2) 0.107(3) Uani 1 1 d G . .
H2IA H 0.7842 0.2366 0.4952 0.128 Uiso 1 1 calc R . .
C2J C 0.6010(6) 0.2174(4) 0.51948(19) 0.114(3) Uani 1 1 d G . .
H2JA H 0.6208 0.1971 0.5607 0.136 Uiso 1 1 calc R . .
C2K C 0.4735(5) 0.2242(3) 0.4971(2) 0.109(3) Uani 1 1 d G . .
H2KA H 0.4081 0.2083 0.5234 0.130 Uiso 1 1 calc R . .
C2L C 0.4439(3) 0.2546(3) 0.4355(2) 0.0826(17) Uani 1 1 d G . .
H2LA H 0.3586 0.2591 0.4206 0.099 Uiso 1 1 calc R . .
C12 C 0.8799(6) 0.2204(5) 0.0874(3) 0.0771(15) Uani 1 1 d . . .
H12A H 0.9185 0.1859 0.1163 0.092 Uiso 1 1 calc R . .
C13 C 0.9542(6) 0.2597(5) 0.0442(4) 0.0801(16) Uani 1 1 d . . .
H13A H 1.0404 0.2507 0.0437 0.096 Uiso 1 1 calc R . .
C14 C 0.9020(5) 0.3123(4) 0.0017(3) 0.0691(14) Uani 1 1 d . . .
C15 C 0.7748(6) 0.3205(5) 0.0033(4) 0.0825(17) Uani 1 1 d . . .
H15A H 0.7348 0.3540 -0.0258 0.099 Uiso 1 1 calc R . .
C16 C 0.7041(6) 0.2792(5) 0.0480(3) 0.0813(17) Uani 1 1 d . . .
H16A H 0.6174 0.2869 0.0487 0.098 Uiso 1 1 calc R . .
C17 C 0.9881(6) 0.3580(4) -0.0413(3) 0.0788(15) Uani 1 1 d . . .
H17A H 1.0725 0.3445 -0.0409 0.095 Uiso 1 1 calc R . .
C22 C 0.9331(6) 0.4280(5) 0.1933(4) 0.0854(17) Uani 1 1 d . . .
H22A H 0.9701 0.3874 0.2171 0.102 Uiso 1 1 calc R . .
C23 C 1.0098(6) 0.4746(5) 0.1540(4) 0.0799(16) Uani 1 1 d . . .
H23A H 1.0947 0.4636 0.1505 0.096 Uiso 1 1 calc R . .
C24 C 0.9614(6) 0.5350(4) 0.1213(3) 0.0739(14) Uani 1 1 d . . .
C25 C 0.8354(7) 0.5466(6) 0.1271(4) 0.095(2) Uani 1 1 d . . .
H25A H 0.7982 0.5888 0.1052 0.114 Uiso 1 1 calc R . .
C26 C 0.7633(7) 0.4959(6) 0.1652(4) 0.094(2) Uani 1 1 d . . .
H26A H 0.6767 0.5034 0.1669 0.113 Uiso 1 1 calc R . .
C27 C 1.0453(6) 0.5853(5) 0.0792(4) 0.0847(17) Uani 1 1 d . . .
H27A H 1.1309 0.5743 0.0804 0.102 Uiso 1 1 calc R . .
C33 C 0.9071(6) 0.2179(9) 0.2826(5) 0.105(3) Uani 1 1 d . A .
C34 C 1.0044(9) 0.1802(9) 0.3270(6) 0.154(5) Uani 1 1 d D . .
C43 C 0.3684(7) 0.3520(5) 0.1140(4) 0.0869(18) Uani 1 1 d . B .
C44 C 0.3812(7) 0.4088(6) 0.0602(5) 0.104(2) Uani 1 1 d D . .
O51 O 0.6748(16) -0.0011(10) 0.1083(9) 0.164(5) Uani 0.60 1 d PU . .
C52 C 0.753(3) -0.0494(17) 0.1282(17) 0.210(10) Uani 0.60 1 d PU . .
H52 H 0.8054 -0.0341 0.1699 0.252 Uiso 0.60 1 calc PR . .
C53 C 0.756(3) -0.1435(18) 0.0744(19) 0.225(11) Uani 0.60 1 d PU . .
H53 H 0.8126 -0.1862 0.0719 0.270 Uiso 0.60 1 calc PR . .
C54 C 0.629(3) -0.1360(19) 0.0292(17) 0.207(10) Uani 0.60 1 d PU . .
H54 H 0.5685 -0.1809 0.0038 0.249 Uiso 0.60 1 calc PR . .
C55 C 0.633(3) -0.016(2) 0.0396(17) 0.209(10) Uani 0.60 1 d PU . .
H55 H 0.6134 0.0218 0.0089 0.251 Uiso 0.60 1 calc PR . .
N11 N 0.7555(5) 0.2287(3) 0.0905(3) 0.0729(12) Uani 1 1 d . . .
N21 N 0.8110(5) 0.4374(3) 0.1993(3) 0.0718(12) Uani 1 1 d . . .
O31 O 0.8556(7) 0.1544(8) 0.2303(4) 0.158(3) Uani 1 1 d . . .
O32 O 0.8879(7) 0.2908(6) 0.2978(5) 0.157(4) Uani 1 1 d . . .
O41 O 0.4691(6) 0.3309(6) 0.1366(4) 0.143(3) Uani 1 1 d . . .
O42 O 0.2583(6) 0.3302(5) 0.1273(4) 0.127(2) Uani 1 1 d . . .
F35 F 1.096(2) 0.2466(14) 0.3511(19) 0.206(16) Uani 0.50 1 d PD A 1
F36 F 1.063(2) 0.1179(15) 0.2974(10) 0.205(13) Uani 0.50 1 d PD A 1
F37 F 0.976(3) 0.196(3) 0.3901(8) 0.224(15) Uani 0.50 1 d PD A 1
F35' F 1.1197(17) 0.213(3) 0.3500(13) 0.22(2) Uani 0.50 1 d PD A 2
F36' F 1.091(2) 0.183(4) 0.2802(17) 0.42(3) Uani 0.50 1 d PD A 2
F37' F 0.951(2) 0.127(2) 0.3643(18) 0.246(19) Uani 0.50 1 d PD A 2
F45 F 0.2858(18) 0.4537(16) 0.0478(9) 0.139(7) Uani 0.50 1 d PD B 1
F46 F 0.483(2) 0.468(2) 0.0753(16) 0.191(13) Uani 0.50 1 d PD B 1
F47 F 0.385(4) 0.3662(13) -0.0043(7) 0.170(9) Uani 0.50 1 d PD B 1
F45' F 0.333(4) 0.4833(18) 0.079(2) 0.271(19) Uani 0.50 1 d PD B 2
F46' F 0.485(2) 0.420(3) 0.0340(18) 0.179(12) Uani 0.50 1 d PD B 2
F47' F 0.305(3) 0.361(3) 0.0060(10) 0.35(4) Uani 0.50 1 d PD B 2

loop_
_atom_site_aniso_label
_atom_site_aniso_U_11
_atom_site_aniso_U_22
_atom_site_aniso_U_33
_atom_site_aniso_U_23
_atom_site_aniso_U_13
_atom_site_aniso_U_12
Ag1 0.0809(4) 0.0983(4) 0.0817(4) 0.0188(3) 0.0381(3) -0.0040(3)
Ag2 0.0823(4) 0.0885(4) 0.0977(4) 0.0231(3) 0.0312(3) -0.0189(3)
P1 0.0587(7) 0.0556(7) 0.0531(7) 0.0128(5) 0.0142(5) 0.0015(5)
P2 0.0600(7) 0.0533(7) 0.0551(7) 0.0140(5) 0.0090(5) -0.0032(5)
C1 0.059(3) 0.051(3) 0.052(2) 0.0124(19) 0.0099(19) -0.0026(19)
C1A 0.082(3) 0.053(3) 0.062(3) 0.020(2) 0.013(2) 0.003(2)
C1B 0.095(5) 0.081(4) 0.118(6) 0.044(4) -0.004(4) 0.007(3)
C1C 0.130(7) 0.108(6) 0.161(9) 0.072(6) -0.031(7) 0.003(5)
C1D 0.182(10) 0.093(6) 0.112(6) 0.057(5) -0.009(7) 0.010(6)
C1E 0.198(10) 0.086(5) 0.097(6) 0.037(4) 0.058(6) 0.011(6)
C1F 0.127(6) 0.088(5) 0.089(5) 0.039(4) 0.041(4) 0.025(4)
C1G 0.071(3) 0.063(3) 0.056(3) 0.006(2) 0.013(2) -0.002(2)
C1H 0.091(5) 0.080(5) 0.127(6) -0.014(4) 0.003(4) 0.003(3)
C1I 0.111(6) 0.075(5) 0.158(8) -0.022(5) -0.005(6) -0.006(4)
C1J 0.127(7) 0.111(7) 0.133(8) -0.033(6) -0.021(6) -0.011(5)
C1K 0.114(7) 0.130(8) 0.196(11) -0.059(8) -0.075(7) 0.034(6)
C1L 0.111(6) 0.106(6) 0.126(7) -0.027(5) -0.050(5) 0.033(5)
C2A 0.077(3) 0.058(3) 0.065(3) 0.008(2) 0.008(2) 0.003(2)
C2B 0.132(7) 0.080(5) 0.117(6) -0.023(4) -0.017(5) 0.026(4)
C2C 0.179(9) 0.077(5) 0.118(6) -0.029(5) -0.022(6) 0.029(5)
C2D 0.137(7) 0.101(6) 0.141(8) -0.037(6) -0.023(6) 0.047(5)
C2E 0.148(9) 0.149(9) 0.187(11) -0.040(8) -0.060(8) 0.078(8)
C2F 0.154(8) 0.107(6) 0.137(7) -0.041(6) -0.063(6) 0.066(6)
C2G 0.078(3) 0.055(3) 0.054(3) 0.011(2) 0.004(2) 0.001(2)
C2H 0.088(4) 0.078(4) 0.082(4) 0.015(3) 0.000(3) 0.018(3)
C2I 0.122(6) 0.110(6) 0.089(5) 0.016(4) -0.022(5) 0.042(5)
C2J 0.189(10) 0.074(4) 0.072(4) 0.014(3) -0.025(5) 0.020(5)
C2K 0.160(8) 0.094(5) 0.073(4) 0.031(4) 0.019(5) -0.007(5)
C2L 0.093(4) 0.086(4) 0.070(4) 0.026(3) 0.013(3) -0.006(3)
C12 0.068(3) 0.085(4) 0.086(4) 0.029(3) 0.026(3) 0.013(3)
C13 0.068(3) 0.090(4) 0.089(4) 0.026(3) 0.032(3) 0.007(3)
C14 0.070(3) 0.066(3) 0.068(3) 0.003(3) 0.020(2) -0.007(2)
C15 0.087(4) 0.080(4) 0.088(4) 0.031(3) 0.028(3) 0.005(3)
C16 0.074(3) 0.096(5) 0.084(4) 0.033(3) 0.029(3) 0.012(3)
C17 0.082(4) 0.078(4) 0.080(4) 0.023(3) 0.025(3) 0.001(3)
C22 0.076(4) 0.091(5) 0.093(4) 0.029(4) 0.020(3) 0.004(3)
C23 0.068(3) 0.087(4) 0.091(4) 0.032(3) 0.024(3) 0.001(3)
C24 0.076(3) 0.069(3) 0.075(3) 0.011(3) 0.020(3) -0.009(3)
C25 0.083(4) 0.110(6) 0.101(5) 0.046(4) 0.016(4) 0.003(4)
C26 0.073(4) 0.112(6) 0.108(5) 0.049(4) 0.024(3) 0.001(3)
C27 0.074(4) 0.095(5) 0.087(4) 0.017(4) 0.018(3) 0.009(3)
C33 0.054(3) 0.172(9) 0.110(6) 0.082(6) 0.020(4) 0.018(4)
C34 0.079(6) 0.254(17) 0.139(9) 0.038(10) 0.006(6) 0.059(9)
C43 0.078(4) 0.113(5) 0.082(4) 0.036(4) 0.023(3) 0.024(4)
C44 0.082(5) 0.125(7) 0.118(7) 0.051(5) 0.002(5) 0.030(5)
O51 0.180(12) 0.131(9) 0.182(11) 0.002(8) 0.029(9) 0.054(8)
C52 0.200(18) 0.151(15) 0.245(18) -0.061(13) -0.045(15) 0.067(12)
C53 0.196(19) 0.158(14) 0.30(2) -0.060(15) 0.024(17) 0.064(14)
C54 0.21(2) 0.175(13) 0.20(2) -0.027(14) 0.006(16) -0.024(16)
C55 0.21(2) 0.188(15) 0.198(15) -0.047(16) -0.015(18) 0.049(15)
N11 0.072(3) 0.075(3) 0.079(3) 0.021(2) 0.035(2) 0.006(2)
N21 0.070(3) 0.075(3) 0.071(3) 0.019(2) 0.017(2) -0.009(2)
O31 0.086(4) 0.270(11) 0.125(5) 0.060(7) 0.009(4) 0.007(5)
O32 0.121(5) 0.146(6) 0.247(10) 0.115(7) 0.067(6) 0.050(5)
O41 0.106(4) 0.230(8) 0.133(5) 0.105(5) 0.036(4) 0.070(5)
O42 0.091(4) 0.152(6) 0.144(5) 0.045(4) 0.032(3) -0.002(3)
F35 0.108(13) 0.180(14) 0.29(3) -0.005(16) -0.108(18) 0.014(11)
F36 0.21(2) 0.206(18) 0.204(16) -0.004(14) -0.052(16) 0.153(19)
F37 0.19(3) 0.41(4) 0.100(9) 0.082(17) 0.008(11) 0.12(3)
F35 0.100(13) 0.43(6) 0.19(2) 0.15(3) 0.028(12) 0.070(19)
F36 0.072(10) 0.69(9) 0.44(6) -0.10(6) 0.03(2) 0.04(3)
F37 0.095(9) 0.39(4) 0.32(4) 0.29(3) 0.007(18) 0.024(19)
F45 0.143(11) 0.183(17) 0.121(10) 0.067(9) 0.004(8) 0.104(12)
F46 0.129(15) 0.22(2) 0.22(2) 0.130(19) -0.040(14) -0.061(16)
F47 0.28(3) 0.162(14) 0.096(10) 0.045(9) 0.078(15) 0.086(16)
F45 0.33(5) 0.145(19) 0.39(5) 0.11(3) 0.12(3) 0.11(3)
F46 0.156(17) 0.26(3) 0.19(2) 0.16(2) 0.077(17) 0.081(18)
F47 0.21(3) 0.76(12) 0.124(18) 0.18(4) 0.022(17) 0.07(4)

loop_
_atom_type_symbol
_atom_type_description
_atom_type_scat_dispersion_real
_atom_type_scat_dispersion_imag
_atom_type_scat_source
C C 0.0033 0.0016 'International Tables Vol C Tables 4.2.6.8 and 6.1.1.4'
H H 0.0000 0.0000 'International Tables Vol C Tables 4.2.6.8 and 6.1.1.4'
N N 0.0061 0.0033 'International Tables Vol C Tables 4.2.6.8 and 6.1.1.4'
O O 0.0106 0.0060 'International Tables Vol C Tables 4.2.6.8 and 6.1.1.4'
F F 0.0171 0.0103 'International Tables Vol C Tables 4.2.6.8 and 6.1.1.4'
P P 0.1023 0.0942 'International Tables Vol C Tables 4.2.6.8 and 6.1.1.4'
Ag Ag -0.8971 1.1015 'International Tables Vol C Tables 4.2.6.8 and 6.1.1.4'

loop_
_geom_angle_atom_site_label_1
_geom_angle_atom_site_label_2
_geom_angle_atom_site_label_3
_geom_angle
_geom_angle_site_symmetry_1
N11 Ag1 P1 157.50(15) .
N11 Ag1 O31 88.0(2) .
P1 Ag1 O31 114.26(18) .
N11 Ag1 Ag2 89.72(14) .
P1 Ag1 Ag2 90.00(4) .
O31 Ag1 Ag2 82.4(3) .
N21 Ag2 P2 155.30(15) .
N21 Ag2 O32 88.8(2) .
P2 Ag2 O32 114.75(18) .
N21 Ag2 Ag1 102.22(13) .
P2 Ag2 Ag1 90.08(4) .
O32 Ag2 Ag1 79.4(2) .
C1A P1 C1 105.8(2) .
C1A P1 C1G 101.9(2) .
C1 P1 C1G 103.6(2) .
C1A P1 Ag1 114.28(14) .
C1 P1 Ag1 113.57(16) .
C1G P1 Ag1 116.33(16) .
C2G P2 C2A 101.7(2) .
C2G P2 C1 105.7(2) .
C2A P2 C1 103.8(2) .
C2G P2 Ag2 114.76(13) .
C2A P2 Ag2 116.26(18) .
C1 P2 Ag2 113.17(16) .
P1 C1 P2 113.6(3) .
C1B C1A C1F 120.0 .
C1B C1A P1 118.7(2) .
C1F C1A P1 121.2(2) .
C1C C1B C1A 120.0 .
C1B C1C C1D 120.0 .
C1E C1D C1C 120.0 .
C1F C1E C1D 120.0 .
C1E C1F C1A 120.0 .
C1H C1G C1L 120.0 .
C1H C1G P1 118.2(2) .
C1L C1G P1 121.7(2) .
C1I C1H C1G 120.0 .
C1H C1I C1J 120.0 .
C1I C1J C1K 120.0 .
C1J C1K C1L 120.0 .
C1K C1L C1G 120.0 .
C2B C2A C2F 120.0 .
C2B C2A P2 118.1(2) .
C2F C2A P2 121.9(2) .
C2C C2B C2A 120.0 .
C2D C2C C2B 120.0 .
C2C C2D C2E 120.0 .
C2F C2E C2D 120.0 .
C2E C2F C2A 120.0 .
C2H C2G C2L 120.0 .
C2H C2G P2 118.5(2) .
C2L C2G P2 121.5(2) .
C2G C2H C2I 120.0 .
C2J C2I C2H 120.0 .
C2K C2J C2I 120.0 .
C2J C2K C2L 120.0 .
C2K C2L C2G 120.0 .
N11 C12 C13 123.7(6) .
C12 C13 C14 120.2(6) .
C15 C14 C13 117.0(5) .
C15 C14 C17 124.7(6) .
C13 C14 C17 118.3(5) .
C14 C15 C16 120.5(6) .
N11 C16 C15 122.7(6) .
C27 C17 C14 124.9(6) 2_765
N21 C22 C23 124.2(7) .
C24 C23 C22 119.4(6) .
C23 C24 C25 117.5(6) .
C23 C24 C27 119.0(6) .
C25 C24 C27 123.4(6) .
C24 C25 C26 120.0(7) .
N21 C26 C25 123.0(7) .
C17 C27 C24 127.1(6) 2_765
O32 C33 O31 131.4(9) .
O32 C33 C34 119.6(11) .
O31 C33 C34 109.0(10) .
F35 C34 F36 81(2) .
F35 C34 F37 114(2) .
F36 C34 F37 92(2) .
F35 C34 F37 87(2) .
F36 C34 F37 130(2) .
F37 C34 F37 50(2) .
F35 C34 F35 26(2) .
F36 C34 F35 105(2) .
F37 C34 F35 124(2) .
F37 C34 F35 81(2) .
F35 C34 F36 63(2) .
F36 C34 F36 50(3) .
F37 C34 F36 142(3) .
F37 C34 F36 150(2) .
F35 C34 F36 72(3) .
F35 C34 C33 128.8(19) .
F36 C34 C33 117.4(12) .
F37 C34 C33 112.4(12) .
F37 C34 C33 107.7(14) .
F35 C34 C33 106.1(14) .
F36 C34 C33 92.0(19) .
O41 C43 O42 129.4(8) .
O41 C43 C44 114.0(7) .
O42 C43 C44 116.5(6) .
F46 C44 F45 122.2(15) .
F46 C44 F46 46.5(16) .
F45 C44 F46 105.5(17) .
F46 C44 F45 113(2) .
F45 C44 F45 36(2) .
F46 C44 F45 77(2) .
F46 C44 F47 100.3(19) .
F45 C44 F47 73(2) .
F46 C44 F47 141.0(18) .
F45 C44 F47 108(2) .
F46 C44 F47 62.5(15) .
F45 C44 F47 98.1(15) .
F46 C44 F47 107.3(18) .
F45 C44 F47 127(2) .
F47 C44 F47 38.2(15) .
F46 C44 C43 120.8(10) .
F45 C44 C43 116.5(12) .
F46 C44 C43 111.5(12) .
F45 C44 C43 109.2(19) .
F47 C44 C43 103.2(15) .
F47 C44 C43 116.6(11) .
C52 O51 C55 117(2) .
O51 C52 C53 114(2) .
C54 C53 C52 95.3(18) .
C53 C54 C55 101(2) .
O51 C55 C54 95(2) .
C12 N11 C16 115.9(5) .
C12 N11 Ag1 122.1(4) .
C16 N11 Ag1 121.8(4) .
C26 N21 C22 115.7(6) .
C26 N21 Ag2 121.9(4) .
C22 N21 Ag2 122.4(4) .
C33 O31 Ag1 118.3(7) .
C33 O32 Ag2 126.3(8) .
C34 F35 F37 48.9(12) .
C34 F37 F35 49.7(13) .
C34 F35 F36 61.3(15) .
C34 F36 F35 55.5(13) .

loop_
_geom_bond_atom_site_label_1
_geom_bond_atom_site_label_2
_geom_bond_distance
_geom_bond_site_symmetry_2
Ag1 N11 2.199(4) .
Ag1 P1 2.3604(13) .
Ag1 O31 2.506(7) .
Ag1 Ag2 3.0479(8) .
Ag2 N21 2.217(5) .
Ag2 P2 2.3658(14) .
Ag2 O32 2.496(7) .
P1 C1A 1.812(3) .
P1 C1 1.812(5) .
P1 C1G 1.820(3) .
P2 C2G 1.819(3) .
P2 C2A 1.823(3) .
P2 C1 1.835(5) .
C1A C1B 1.3900 .
C1A C1F 1.3900 .
C1B C1C 1.3900 .
C1C C1D 1.3900 .
C1D C1E 1.3900 .
C1E C1F 1.3900 .
C1G C1H 1.3900 .
C1G C1L 1.3900 .
C1H C1I 1.3900 .
C1I C1J 1.3900 .
C1J C1K 1.3900 .
C1K C1L 1.3900 .
C2A C2B 1.3900 .
C2A C2F 1.3900 .
C2B C2C 1.3900 .
C2C C2D 1.3900 .
C2D C2E 1.3900 .
C2E C2F 1.3900 .
C2G C2H 1.3900 .
C2G C2L 1.3900 .
C2H C2I 1.3900 .
C2I C2J 1.3900 .
C2J C2K 1.3900 .
C2K C2L 1.3900 .
C12 N11 1.331(8) .
C12 C13 1.369(9) .
C13 C14 1.369(9) .
C14 C15 1.356(9) .
C14 C17 1.485(8) .
C15 C16 1.383(9) .
C16 N11 1.343(8) .
C17 C27 1.285(10) 2_765
C22 N21 1.317(8) .
C22 C23 1.384(9) .
C23 C24 1.322(9) .
C24 C25 1.365(9) .
C24 C27 1.496(9) .
C25 C26 1.376(10) .
C26 N21 1.313(9) .
C27 C17 1.285(10) 2_765
C33 O32 1.149(13) .
C33 O31 1.329(14) .
C33 C34 1.506(12) .
C34 F35 1.272(17) .
C34 F36 1.280(15) .
C34 F37 1.293(15) .
C34 F37 1.300(16) .
C34 F35 1.314(16) .
C34 F36 1.355(19) .
C43 O41 1.205(8) .
C43 O42 1.228(9) .
C43 C44 1.478(11) .
C44 F46 1.253(14) .
C44 F45 1.300(12) .
C44 F46 1.303(15) .
C44 F45 1.307(17) .
C44 F47 1.337(19) .
C44 F47 1.343(14) .
O51 C52 1.24(3) .
O51 C55 1.36(3) .
C52 C53 1.65(3) .
C53 C54 1.56(4) .
C54 C55 1.80(4) .
F35 F37 1.70(4) .
F35 F36 1.38(4) .
